data_7111835
loop_
_publ_author_name
'Yang Yu'
'Xiao-Meng Zhang'
'Jian-Ping Ma'
'Qi-Kui Liu'
'Peng Wang'
'Yu-Bin Dong'

_publ_section_title
;
 Cu(I)-MOF: naked-eye colorimetric sensor for humidity and formaldehyde in
 single-crystal-to-single-crystal fashion
;
_journal_name_full Chem.Commun.
_journal_page_first 1444
_journal_paper_doi 10.1039/c3cc47723a
_journal_volume 50
_journal_year 2014
_chemical_formula_sum 'C24.5 H20 Cu I N4.5 O1.25'
_chemical_formula_weight 587.89
_chemical_name_systematic
; 
 ? 
;
_space_group_IT_number 15
_symmetry_cell_setting monoclinic
_symmetry_space_group_name_Hall '-C 2yc'
_symmetry_space_group_name_H-M 'C 1 2/c 1'
_atom_sites_solution_hydrogens geom
_atom_sites_solution_primary direct
_atom_sites_solution_secondary difmap
_audit_creation_method SHELXL-97
_cell_angle_alpha 90.00
_cell_angle_beta 111.641(3)
_cell_angle_gamma 90.00
_cell_formula_units_Z 8
_cell_length_a 26.268(5)
_cell_length_b 10.6462(18)
_cell_length_c 18.295(3)
_cell_measurement_reflns_used 1773
_cell_measurement_temperature 173(2)
_cell_measurement_theta_max 25.077
_cell_measurement_theta_min 2.248
_cell_volume 4755.6(14)
_computing_cell_refinement 'Bruker SMART'
_computing_data_collection 'Bruker SMART'
_computing_data_reduction 'Bruker SAINT'
_computing_molecular_graphics 'Bruker SHELXTL'
_computing_publication_material 'Bruker SHELXTL'
_computing_structure_refinement 'SHELXL-97 (Sheldrick, 1997)'
_computing_structure_solution 'SHELXS-97 (Sheldrick, 1990)'
_diffrn_ambient_temperature 173(2)
_diffrn_measured_fraction_theta_full 0.997
_diffrn_measured_fraction_theta_max 0.997
_diffrn_measurement_device_type 'CCD area detector'
_diffrn_measurement_method 'phi and omega scans'
_diffrn_radiation_monochromator graphite
_diffrn_radiation_source 'fine-focus sealed tube'
_diffrn_radiation_type MoK\a
_diffrn_radiation_wavelength 0.71073
_diffrn_reflns_av_R_equivalents 0.0616
_diffrn_reflns_av_sigmaI/netI 0.0797
_diffrn_reflns_limit_h_max 24
_diffrn_reflns_limit_h_min -31
_diffrn_reflns_limit_k_max 12
_diffrn_reflns_limit_k_min -11
_diffrn_reflns_limit_l_max 22
_diffrn_reflns_limit_l_min -21
_diffrn_reflns_number 12191
_diffrn_reflns_theta_full 25.50
_diffrn_reflns_theta_max 25.50
_diffrn_reflns_theta_min 1.67
_exptl_absorpt_coefficient_mu 2.243
_exptl_absorpt_correction_T_max 0.9358
_exptl_absorpt_correction_T_min 0.6626
_exptl_absorpt_correction_type multi-scan
_exptl_absorpt_process_details sadabs
_exptl_crystal_colour yellow
_exptl_crystal_density_diffrn 1.642
_exptl_crystal_density_method 'not measured'
_exptl_crystal_description plan
_exptl_crystal_F_000 2324
_exptl_crystal_size_max 0.20
_exptl_crystal_size_mid 0.10
_exptl_crystal_size_min 0.03
_refine_diff_density_max 1.124
_refine_diff_density_min -0.657
_refine_diff_density_rms 0.123
_refine_ls_extinction_method none
_refine_ls_goodness_of_fit_ref 1.035
_refine_ls_hydrogen_treatment constr
_refine_ls_matrix_type full
_refine_ls_number_parameters 322
_refine_ls_number_reflns 4399
_refine_ls_number_restraints 22
_refine_ls_restrained_S_all 1.049
_refine_ls_R_factor_all 0.1031
_refine_ls_R_factor_gt 0.0623
_refine_ls_shift/su_max 0.005
_refine_ls_shift/su_mean 0.000
_refine_ls_structure_factor_coef Fsqd
_refine_ls_weighting_details 'calc w=1/[\s^2^(Fo^2^)+(0.0709P)^2^+4.1968P] where P=(Fo^2^+2Fc^2^)/3'
_refine_ls_weighting_scheme calc
_refine_ls_wR_factor_gt 0.1346
_refine_ls_wR_factor_ref 0.1510
_reflns_number_gt 2905
_reflns_number_total 4399
_reflns_threshold_expression >2sigma(I)
_cod_data_source_file c3cc47723a.txt
_cod_data_source_block 120315dm
_cod_original_sg_symbol_H-M C2/c
_cod_original_formula_sum 'C24.50 H20 Cu I N4.50 O1.25'
_cod_database_code 7111835

loop_
_symmetry_equiv_pos_as_xyz
'x, y, z'
'-x, y, -z+1/2'
'x+1/2, y+1/2, z'
'-x+1/2, y+1/2, -z+1/2'
'-x, -y, -z'
'x, -y, z-1/2'
'-x+1/2, -y+1/2, -z'
'x+1/2, -y+1/2, z-1/2'

loop_
_atom_site_label
_atom_site_type_symbol
_atom_site_fract_x
_atom_site_fract_y
_atom_site_fract_z
_atom_site_U_iso_or_equiv
_atom_site_adp_type
_atom_site_occupancy
_atom_site_symmetry_multiplicity
_atom_site_calc_flag
_atom_site_refinement_flags
_atom_site_disorder_assembly
_atom_site_disorder_group
C1 C 0.9023(4) 1.1492(8) 0.3108(5) 0.060(3) Uani 1 1 d . . .
H1 H 0.9020 1.2144 0.3461 0.072 Uiso 1 1 calc R . .
C2 C 0.8584(4) 1.1431(8) 0.2406(5) 0.059(3) Uani 1 1 d . . .
H2 H 0.8290 1.2008 0.2306 0.071 Uiso 1 1 calc R . .
C3 C 0.8563(3) 1.0574(7) 0.1862(4) 0.0356(18) Uani 1 1 d . . .
C4 C 0.8995(5) 0.9772(12) 0.2074(7) 0.101(4) Uani 1 1 d U . .
H4 H 0.9013 0.9142 0.1717 0.122 Uiso 1 1 calc R . .
C5 C 0.9401(5) 0.9863(12) 0.2795(7) 0.100(4) Uani 1 1 d U . .
H5 H 0.9681 0.9244 0.2927 0.120 Uiso 1 1 calc R . .
C6 C 0.8095(3) 1.0427(6) 0.1104(4) 0.0293(16) Uani 1 1 d . . .
C7 C 0.7626(3) 1.1161(7) 0.0916(4) 0.0351(18) Uani 1 1 d . . .
H7 H 0.7610 1.1793 0.1274 0.042 Uiso 1 1 calc R . .
C8 C 0.7179(3) 1.0992(7) 0.0215(4) 0.0303(16) Uani 1 1 d . . .
C9 C 0.7208(3) 1.0068(7) -0.0302(4) 0.0332(17) Uani 1 1 d . . .
H9 H 0.6905 0.9939 -0.0779 0.040 Uiso 1 1 calc R . .
C10 C 0.7679(3) 0.9321(6) -0.0132(4) 0.0276(15) Uani 1 1 d . . .
C11 C 0.8116(3) 0.9502(6) 0.0571(4) 0.0299(16) Uani 1 1 d . . .
H11 H 0.8434 0.8994 0.0693 0.036 Uiso 1 1 calc R . .
C12 C 0.7688(3) 0.8362(6) -0.0699(4) 0.0297(16) Uani 1 1 d . . .
C13 C 0.7461(3) 0.7172(6) -0.1704(4) 0.0332(17) Uani 1 1 d . . .
C14 C 0.7188(4) 0.6561(7) -0.2423(5) 0.051(2) Uani 1 1 d . . .
H14 H 0.6821 0.6762 -0.2743 0.061 Uiso 1 1 calc R . .
C15 C 0.7483(5) 0.5643(8) -0.2644(5) 0.056(3) Uani 1 1 d . . .
H15 H 0.7313 0.5216 -0.3129 0.068 Uiso 1 1 calc R . .
C16 C 0.8019(5) 0.5338(8) -0.2173(6) 0.056(3) Uani 1 1 d . . .
H16 H 0.8203 0.4694 -0.2337 0.068 Uiso 1 1 calc R . .
C17 C 0.8286(4) 0.5950(8) -0.1477(5) 0.053(2) Uani 1 1 d . . .
H17 H 0.8654 0.5754 -0.1157 0.064 Uiso 1 1 calc R . .
C18 C 0.7990(4) 0.6878(6) -0.1260(5) 0.0383(19) Uani 1 1 d . . .
C19 C 0.6678(3) 1.1757(7) 0.0028(4) 0.0349(17) Uani 1 1 d . . .
C20 C 0.6629(4) 1.2693(10) 0.0484(5) 0.073(3) Uani 1 1 d . . .
H20 H 0.6925 1.2877 0.0961 0.088 Uiso 1 1 calc R . .
C21 C 0.6157(4) 1.3392(10) 0.0273(5) 0.079(4) Uani 1 1 d . . .
H21 H 0.6152 1.4065 0.0612 0.095 Uiso 1 1 calc R . .
C22 C 0.5786(4) 1.2380(12) -0.0816(7) 0.128(6) Uani 1 1 d . . .
H22 H 0.5497 1.2271 -0.1311 0.153 Uiso 1 1 calc R . .
C23 C 0.6245(5) 1.1633(12) -0.0656(7) 0.125(6) Uani 1 1 d . . .
H23 H 0.6256 1.1026 -0.1030 0.150 Uiso 1 1 calc R . .
C24 C 0.3760(10) 0.829(2) 0.6333(15) 0.118(11) Uani 0.50 1 d PD A 1
H24A H 0.3370 0.8217 0.6247 0.177 Uiso 0.50 1 calc PR A 1
H24B H 0.3892 0.7499 0.6198 0.177 Uiso 0.50 1 calc PR A 1
H24C H 0.3810 0.8967 0.6001 0.177 Uiso 0.50 1 calc PR A 1
C25 C 0.4300(16) 0.851(3) 0.6985(18) 0.126(12) Uani 0.50 1 d PDU B 2
H25A H 0.4202 0.7774 0.7226 0.188 Uiso 0.50 1 calc PR B 2
H25B H 0.4598 0.8293 0.6809 0.188 Uiso 0.50 1 calc PR B 2
H25C H 0.3980 0.8786 0.6533 0.188 Uiso 0.50 1 calc PR B 2
C26 C 0.448(3) 0.956(3) 0.758(2) 0.27(4) Uani 0.50 1 d PD B 2
Cu1 Cu 1.00348(4) 1.07277(9) 0.44029(5) 0.0429(3) Uani 1 1 d . . .
I1 I 1.04108(2) 0.83433(5) 0.46098(3) 0.0493(2) Uani 1 1 d . . .
N1 N 0.9442(3) 1.0738(7) 0.3332(4) 0.0453(17) Uani 1 1 d . . .
N2 N 0.5720(3) 1.3222(6) -0.0342(4) 0.0436(16) Uani 1 1 d . . .
N3 N 0.7272(3) 0.8094(5) -0.1351(3) 0.0331(15) Uani 1 1 d . . .
N4 N 0.8134(3) 0.7637(5) -0.0602(3) 0.0385(15) Uani 1 1 d . . .
N5 N 0.4592(13) 1.0596(19) 0.7852(14) 0.131(11) Uani 0.50 1 d PD B 2
O1 O 0.5000 1.0000 1.0000 0.29(4) Uani 0.50 2 d SP C 3
H1A H 0.4771 0.9469 1.0043 0.347 Uiso 0.25 1 d PR C 3
H1B H 0.4928 0.9807 0.9521 0.347 Uiso 0.25 1 d PR C 3
O2 O 0.4674(12) 1.010(3) 0.874(3) 0.30(3) Uani 0.50 1 d P D 1
H2A H 0.4807 1.0283 0.9227 0.363 Uiso 0.50 1 d PR D 1
H2B H 0.4580 0.9332 0.8649 0.363 Uiso 0.50 1 d PR D 1
O3 O 0.4064(9) 0.8585(19) 0.7148(14) 0.108(7) Uani 0.50 1 d PD A 1
H3 H 0.4349 0.8988 0.7170 0.163 Uiso 0.50 1 d PR A 1

loop_
_atom_site_aniso_label
_atom_site_aniso_U_11
_atom_site_aniso_U_22
_atom_site_aniso_U_33
_atom_site_aniso_U_23
_atom_site_aniso_U_13
_atom_site_aniso_U_12
C1 0.061(7) 0.057(6) 0.042(5) -0.016(4) -0.007(5) 0.014(5)
C2 0.054(6) 0.050(5) 0.051(5) -0.016(4) -0.007(5) 0.026(4)
C3 0.027(4) 0.044(5) 0.033(4) -0.003(3) 0.007(3) 0.006(3)
C4 0.078(7) 0.126(8) 0.074(6) -0.042(6) -0.003(5) 0.050(6)
C5 0.072(7) 0.120(7) 0.081(7) -0.035(6) -0.003(5) 0.046(6)
C6 0.027(4) 0.032(4) 0.028(4) 0.007(3) 0.009(3) 0.001(3)
C7 0.036(5) 0.037(4) 0.035(4) -0.008(3) 0.016(4) 0.000(3)
C8 0.032(4) 0.032(4) 0.029(4) -0.001(3) 0.014(3) -0.001(3)
C9 0.034(4) 0.037(4) 0.027(4) -0.001(3) 0.009(3) 0.003(3)
C10 0.026(4) 0.028(4) 0.030(4) 0.004(3) 0.012(3) 0.000(3)
C11 0.032(4) 0.026(4) 0.036(4) 0.000(3) 0.017(4) 0.002(3)
C12 0.033(4) 0.029(4) 0.027(4) -0.001(3) 0.011(3) -0.003(3)
C13 0.053(5) 0.029(4) 0.024(4) 0.003(3) 0.022(4) 0.002(4)
C14 0.075(7) 0.041(5) 0.038(5) 0.003(4) 0.022(5) 0.002(5)
C15 0.091(8) 0.043(5) 0.044(5) -0.014(4) 0.036(6) -0.006(5)
C16 0.081(8) 0.037(5) 0.070(6) -0.015(4) 0.049(6) -0.010(5)
C17 0.056(6) 0.043(5) 0.073(6) -0.010(5) 0.037(5) -0.003(4)
C18 0.054(6) 0.021(4) 0.051(5) -0.008(3) 0.031(4) -0.003(3)
C19 0.027(4) 0.039(4) 0.035(4) -0.004(3) 0.008(3) 0.003(3)
C20 0.057(7) 0.097(8) 0.036(5) -0.027(5) -0.017(4) 0.044(6)
C21 0.060(7) 0.107(8) 0.047(5) -0.038(5) -0.008(5) 0.042(6)
C22 0.046(7) 0.140(11) 0.127(10) -0.105(9) -0.051(7) 0.051(7)
C23 0.052(7) 0.155(12) 0.114(10) -0.102(9) -0.032(7) 0.054(8)
C24 0.059(17) 0.094(19) 0.20(3) 0.08(2) 0.04(2) 0.005(14)
C25 0.129(15) 0.125(15) 0.120(15) -0.001(9) 0.042(10) -0.002(10)
C26 0.23(6) 0.46(10) 0.10(3) -0.11(5) 0.03(3) -0.12(7)
Cu1 0.0284(5) 0.0530(6) 0.0397(6) 0.0009(5) 0.0034(4) -0.0110(5)
I1 0.0429(4) 0.0508(4) 0.0569(4) -0.0023(3) 0.0217(3) -0.0063(3)
N1 0.025(4) 0.062(4) 0.042(4) -0.012(3) 0.003(3) 0.001(3)
N2 0.034(4) 0.048(4) 0.040(4) -0.011(3) 0.004(3) 0.007(3)
N3 0.047(4) 0.026(3) 0.029(3) 0.000(2) 0.017(3) 0.005(3)
N4 0.037(4) 0.030(3) 0.052(4) -0.007(3) 0.021(3) 0.007(3)
N5 0.16(3) 0.092(17) 0.086(17) 0.020(13) -0.018(17) -0.019(16)
O1 0.40(8) 0.15(3) 0.22(4) 0.00(3) 0.00(5) 0.16(4)
O2 0.14(3) 0.20(3) 0.66(8) 0.04(4) 0.26(4) 0.08(2)
O3 0.080(14) 0.142(18) 0.144(18) 0.002(14) 0.089(15) 0.023(12)

loop_
_atom_type_symbol
_atom_type_description
_atom_type_scat_dispersion_real
_atom_type_scat_dispersion_imag
_atom_type_scat_source
C C 0.0033 0.0016 'International Tables Vol C Tables 4.2.6.8 and 6.1.1.4'
H H 0.0000 0.0000 'International Tables Vol C Tables 4.2.6.8 and 6.1.1.4'
N N 0.0061 0.0033 'International Tables Vol C Tables 4.2.6.8 and 6.1.1.4'
Cu Cu 0.3201 1.2651 'International Tables Vol C Tables 4.2.6.8 and 6.1.1.4'
I I -0.4742 1.8119 'International Tables Vol C Tables 4.2.6.8 and 6.1.1.4'
O O 0.0106 0.0060 'International Tables Vol C Tables 4.2.6.8 and 6.1.1.4'

loop_
_geom_angle_atom_site_label_1
_geom_angle_atom_site_label_2
_geom_angle_atom_site_label_3
_geom_angle
_geom_angle_site_symmetry_1
_geom_angle_site_symmetry_3
N1 C1 C2 125.9(8) . .
N1 C1 H1 117.1 . .
C2 C1 H1 117.1 . .
C3 C2 C1 121.1(8) . .
C3 C2 H2 119.4 . .
C1 C2 H2 119.4 . .
C2 C3 C4 114.6(8) . .
C2 C3 C6 124.0(7) . .
C4 C3 C6 121.2(7) . .
C3 C4 C5 120.4(9) . .
C3 C4 H4 119.8 . .
C5 C4 H4 119.8 . .
N1 C5 C4 126.0(10) . .
N1 C5 H5 117.0 . .
C4 C5 H5 117.0 . .
C7 C6 C11 118.8(6) . .
C7 C6 C3 121.7(6) . .
C11 C6 C3 119.5(6) . .
C6 C7 C8 121.5(6) . .
C6 C7 H7 119.2 . .
C8 C7 H7 119.2 . .
C9 C8 C7 118.7(7) . .
C9 C8 C19 120.1(6) . .
C7 C8 C19 121.2(6) . .
C8 C9 C10 121.0(7) . .
C8 C9 H9 119.5 . .
C10 C9 H9 119.5 . .
C11 C10 C9 119.2(6) . .
C11 C10 C12 122.1(6) . .
C9 C10 C12 118.8(6) . .
C10 C11 C6 120.8(6) . .
C10 C11 H11 119.6 . .
C6 C11 H11 119.6 . .
N3 C12 N4 112.5(6) . .
N3 C12 C10 124.6(6) . .
N4 C12 C10 122.9(6) . .
C18 C13 N3 110.6(6) . .
C18 C13 C14 120.6(7) . .
N3 C13 C14 128.8(8) . .
C15 C14 C13 116.7(9) . .
C15 C14 H14 121.7 . .
C13 C14 H14 121.7 . .
C16 C15 C14 121.8(8) . .
C16 C15 H15 119.1 . .
C14 C15 H15 119.1 . .
C17 C16 C15 121.3(8) . .
C17 C16 H16 119.4 . .
C15 C16 H16 119.4 . .
C16 C17 C18 116.8(9) . .
C16 C17 H17 121.6 . .
C18 C17 H17 121.6 . .
C13 C18 N4 106.0(6) . .
C13 C18 C17 122.9(7) . .
N4 C18 C17 131.0(8) . .
C20 C19 C23 114.1(8) . .
C20 C19 C8 123.3(7) . .
C23 C19 C8 122.3(7) . .
C19 C20 C21 120.9(8) . .
C19 C20 H20 119.6 . .
C21 C20 H20 119.6 . .
N2 C21 C20 126.1(8) . .
N2 C21 H21 116.9 . .
C20 C21 H21 116.9 . .
N2 C22 C23 125.1(9) . .
N2 C22 H22 117.5 . .
C23 C22 H22 117.5 . .
C19 C23 C22 120.7(9) . .
C19 C23 H23 119.6 . .
C22 C23 H23 119.6 . .
O3 C24 H24A 109.5 . .
O3 C24 H24B 109.5 . .
H24A C24 H24B 109.5 . .
O3 C24 H24C 109.5 . .
H24A C24 H24C 109.5 . .
H24B C24 H24C 109.5 . .
C26 C25 H25A 109.5 . .
C26 C25 H25B 109.5 . .
H25A C25 H25B 109.5 . .
C26 C25 H25C 109.5 . .
H25A C25 H25C 109.5 . .
H25B C25 H25C 109.5 . .
C26 C25 H3 10.7 . .
H25A C25 H3 117.6 . .
H25B C25 H3 110.8 . .
H25C C25 H3 99.4 . .
N5 C26 C25 160(4) . .
N5 C26 H3 153.9 . .
C25 C26 H3 6.9 . .
N1 Cu1 N2 121.8(3) . 8_576
N1 Cu1 I1 106.41(19) . 5_776
N2 Cu1 I1 102.4(2) 8_576 5_776
N1 Cu1 I1 104.7(2) . .
N2 Cu1 I1 103.82(19) 8_576 .
I1 Cu1 I1 118.76(4) 5_776 .
N1 Cu1 Cu1 121.8(2) . 5_776
N2 Cu1 Cu1 116.40(18) 8_576 5_776
I1 Cu1 Cu1 59.77(4) 5_776 5_776
I1 Cu1 Cu1 58.99(4) . 5_776
Cu1 I1 Cu1 61.24(4) 5_776 .
C1 N1 C5 111.8(8) . .
C1 N1 Cu1 125.0(6) . .
C5 N1 Cu1 122.8(6) . .
C21 N2 C22 112.5(7) . .
C21 N2 Cu1 123.6(6) . 8_475
C22 N2 Cu1 123.6(6) . 8_475
C12 N3 C13 105.0(6) . .
C12 N4 C18 105.8(6) . .
H1A O1 H1A 0.0 . .
H1A O1 H1B 92.2 . .
H1A O1 H1B 92.2 . .
H1A O1 H2A 104.0 . .
H1A O1 H2A 104.0 . .
H1B O1 H2A 28.2 . .
H1B O2 H2A 26.9 . .
H1B O2 H2B 89.2 . .
H2A O2 H2B 114.1 . .
C24 O3 H3 107.5 . .

loop_
_geom_bond_atom_site_label_1
_geom_bond_atom_site_label_2
_geom_bond_distance
_geom_bond_site_symmetry_2
C1 N1 1.301(11) .
C1 C2 1.375(11) .
C1 H1 0.9500 .
C2 C3 1.336(10) .
C2 H2 0.9500 .
C3 C4 1.357(12) .
C3 C6 1.484(9) .
C4 C5 1.360(14) .
C4 H4 0.9500 .
C5 N1 1.328(11) .
C5 H5 0.9500 .
C6 C7 1.391(10) .
C6 C11 1.401(9) .
C7 C8 1.394(10) .
C7 H7 0.9500 .
C8 C9 1.387(9) .
C8 C19 1.477(10) .
C9 C10 1.405(10) .
C9 H9 0.9500 .
C10 C11 1.385(9) .
C10 C12 1.462(9) .
C11 H11 0.9500 .
C12 N3 1.318(9) .
C12 N4 1.360(9) .
C13 C18 1.362(11) .
C13 N3 1.366(8) .
C13 C14 1.404(10) .
C14 C15 1.397(12) .
C14 H14 0.9500 .
C15 C16 1.391(13) .
C15 H15 0.9500 .
C16 C17 1.371(12) .
C16 H16 0.9500 .
C17 C18 1.402(11) .
C17 H17 0.9500 .
C18 N4 1.381(9) .
C19 C20 1.335(10) .
C19 C23 1.352(12) .
C20 C21 1.374(12) .
C20 H20 0.9500 .
C21 N2 1.291(11) .
C21 H21 0.9500 .
C22 N2 1.303(11) .
C22 C23 1.381(13) .
C22 H22 0.9500 .
C23 H23 0.9500 .
C24 O3 1.442(10) .
C24 H24A 0.9800 .
C24 H24B 0.9800 .
C24 H24C 0.9800 .
C25 C26 1.506(10) .
C25 H25A 0.9800 .
C25 H25B 0.9800 .
C25 H25C 0.9800 .
C25 H3 0.5968 .
C26 N5 1.203(10) .
C26 H3 0.9262 .
Cu1 N1 2.003(6) .
Cu1 N2 2.022(7) 8_576
Cu1 I1 2.6777(12) 5_776
Cu1 I1 2.6994(12) .
Cu1 Cu1 2.7390(19) 5_776
I1 Cu1 2.6777(12) 5_776
N2 Cu1 2.022(6) 8_475
O1 H1A 0.8499 .
O1 H1A 0.8499 .
O1 H1B 0.8500 .
O1 H2A 1.3480 .
O2 H1B 1.3690 .
O2 H2A 0.8501 .
O2 H2B 0.8500 .
O3 H3 0.8500 .

loop_
_geom_torsion_atom_site_label_1
_geom_torsion_atom_site_label_2
_geom_torsion_atom_site_label_3
_geom_torsion_atom_site_label_4
_geom_torsion
_geom_torsion_site_symmetry_1
_geom_torsion_site_symmetry_4
N1 C1 C2 C3 -2.5(17) . .
C1 C2 C3 C4 2.0(15) . .
C1 C2 C3 C6 178.0(8) . .
C2 C3 C4 C5 0.9(18) . .
C6 C3 C4 C5 -175.1(11) . .
C3 C4 C5 N1 -4(2) . .
C2 C3 C6 C7 -2.4(12) . .
C4 C3 C6 C7 173.3(9) . .
C2 C3 C6 C11 179.5(8) . .
C4 C3 C6 C11 -4.8(12) . .
C11 C6 C7 C8 0.4(10) . .
C3 C6 C7 C8 -177.7(6) . .
C6 C7 C8 C9 -0.1(10) . .
C6 C7 C8 C19 178.6(7) . .
C7 C8 C9 C10 -0.5(10) . .
C19 C8 C9 C10 -179.3(7) . .
C8 C9 C10 C11 1.0(10) . .
C8 C9 C10 C12 -179.9(6) . .
C9 C10 C11 C6 -0.8(10) . .
C12 C10 C11 C6 -179.8(6) . .
C7 C6 C11 C10 0.1(10) . .
C3 C6 C11 C10 178.2(6) . .
C11 C10 C12 N3 175.3(6) . .
C9 C10 C12 N3 -3.8(10) . .
C11 C10 C12 N4 -4.1(10) . .
C9 C10 C12 N4 176.8(7) . .
C18 C13 C14 C15 0.8(11) . .
N3 C13 C14 C15 -180.0(7) . .
C13 C14 C15 C16 0.7(12) . .
C14 C15 C16 C17 -1.6(13) . .
C15 C16 C17 C18 1.0(12) . .
N3 C13 C18 N4 0.6(8) . .
C14 C13 C18 N4 179.9(6) . .
N3 C13 C18 C17 179.2(7) . .
C14 C13 C18 C17 -1.5(11) . .
C16 C17 C18 C13 0.6(12) . .
C16 C17 C18 N4 178.7(8) . .
C9 C8 C19 C20 -177.3(9) . .
C7 C8 C19 C20 3.9(12) . .
C9 C8 C19 C23 -3.0(13) . .
C7 C8 C19 C23 178.2(10) . .
C23 C19 C20 C21 3.9(17) . .
C8 C19 C20 C21 178.6(10) . .
C19 C20 C21 N2 2(2) . .
C20 C19 C23 C22 -4(2) . .
C8 C19 C23 C22 -178.9(13) . .
N2 C22 C23 C19 -2(3) . .
N1 Cu1 I1 Cu1 -118.5(2) . 5_776
N2 Cu1 I1 Cu1 112.72(19) 8_576 5_776
I1 Cu1 I1 Cu1 0.0 5_776 5_776
C2 C1 N1 C5 -0.3(15) . .
C2 C1 N1 Cu1 -172.8(8) . .
C4 C5 N1 C1 3.6(19) . .
C4 C5 N1 Cu1 176.3(12) . .
N2 Cu1 N1 C1 -90.6(8) 8_576 .
I1 Cu1 N1 C1 25.8(8) 5_776 .
I1 Cu1 N1 C1 152.4(8) . .
Cu1 Cu1 N1 C1 90.0(8) 5_776 .
N2 Cu1 N1 C5 97.7(9) 8_576 .
I1 Cu1 N1 C5 -145.9(9) 5_776 .
I1 Cu1 N1 C5 -19.3(9) . .
Cu1 Cu1 N1 C5 -81.6(9) 5_776 .
C20 C21 N2 C22 -7.5(18) . .
C20 C21 N2 Cu1 178.5(10) . 8_475
C23 C22 N2 C21 7(2) . .
C23 C22 N2 Cu1 -178.9(13) . 8_475
N4 C12 N3 C13 -1.6(8) . .
C10 C12 N3 C13 178.9(6) . .
C18 C13 N3 C12 0.6(8) . .
C14 C13 N3 C12 -178.7(7) . .
N3 C12 N4 C18 2.0(8) . .
C10 C12 N4 C18 -178.5(6) . .
C13 C18 N4 C12 -1.5(8) . .
C17 C18 N4 C12 -179.9(8) . .
